data_2007459
loop_
_publ_author_name
'Casalone, Gianluigi'
'Pilati, Tullio'
'Binello, Arianna'

_publ_section_title
;
 Five
 3,4-Dihydro-2<i>H</i>,5<i>H</i>-pyrano[3,2-<i>c</i>][1]benzopyran-5-one
 Derivatives
;
_journal_issue 7
_journal_name_full 'Acta Crystallographica Section C'
_journal_page_first 1042
_journal_page_last 1047
_journal_paper_doi 10.1107/S0108270198000249
_journal_volume 54
_journal_year 1998
_chemical_formula_moiety 'C18 H16 O5'
_chemical_formula_sum 'C18 H16 O5'
_chemical_formula_weight 312.321
_chemical_melting_point .122E-121
_chemical_name_systematic
;
cis-3,4-dihydro-2-ethoxy-4-[2-furyl]-2H,5H-pyrano[3,2-c][1]benzopyran-5-one
;
_space_group_IT_number 14
_symmetry_cell_setting monoclinic
_symmetry_space_group_name_Hall '-P 2yn'
_symmetry_space_group_name_H-M 'P 1 21/n 1'
_cell_angle_alpha 90.00
_cell_angle_beta 107.551(8)
_cell_angle_gamma 90.00
_cell_formula_units_Z 4
_cell_length_a 11.987(2)
_cell_length_b 10.028(2)
_cell_length_c 13.413(2)
_cell_measurement_reflns_used 44
_cell_measurement_temperature 293(2)
_cell_measurement_theta_max 14.03
_cell_measurement_theta_min 5.10
_cell_volume 1537.3(5)
_computing_cell_refinement XSCANS
_computing_data_collection 'XSCANS (Fait, 1991)'
_computing_data_reduction XSCANS
_computing_molecular_graphics 'ORTEPII (Johnson, 1976)'
_computing_publication_material 'SHELXL93. Other programs used include PARSTCIF (Nardelli, 1991)'
_computing_structure_refinement 'SHELXL93 (Sheldrick, 1993)'
_computing_structure_solution 'SIR92 (Altomare et al., 1994)'
_diffrn_ambient_temperature 293(2)
_diffrn_measurement_device 'Siemens P4'
_diffrn_measurement_method 2\q/\w
_diffrn_radiation_monochromator graphite
_diffrn_radiation_source 'fine-focus sealed tube'
_diffrn_radiation_type MoK\a
_diffrn_radiation_wavelength 0.71073
_diffrn_reflns_av_R_equivalents 0.012
_diffrn_reflns_av_sigmaI/netI 0.027
_diffrn_reflns_limit_h_max 15
_diffrn_reflns_limit_h_min 0
_diffrn_reflns_limit_k_max 13
_diffrn_reflns_limit_k_min 0
_diffrn_reflns_limit_l_max 16
_diffrn_reflns_limit_l_min -17
_diffrn_reflns_number 3699
_diffrn_reflns_theta_max 27.50
_diffrn_reflns_theta_min 2.58
_diffrn_standards_decay_% 2.86
_diffrn_standards_interval_count 197
_diffrn_standards_number 3
_exptl_absorpt_coefficient_mu 0.099
_exptl_absorpt_correction_type none
_exptl_crystal_colour colourless
_exptl_crystal_density_diffrn 1.350
_exptl_crystal_density_method 'not measured'
_exptl_crystal_description 'triangular prism'
_exptl_crystal_F_000 656
_exptl_crystal_size_max 0.50
_exptl_crystal_size_mid 0.42
_exptl_crystal_size_min 0.28
_refine_diff_density_max 0.197
_refine_diff_density_min -0.136
_refine_ls_extinction_coef 0.0023(10)
_refine_ls_extinction_method SHELXL93
_refine_ls_goodness_of_fit_all 0.962
_refine_ls_goodness_of_fit_obs 1.103
_refine_ls_hydrogen_treatment refall
_refine_ls_matrix_type full
_refine_ls_number_parameters 273
_refine_ls_number_reflns 3535
_refine_ls_number_restraints 0
_refine_ls_restrained_S_all 0.962
_refine_ls_restrained_S_obs 1.103
_refine_ls_R_factor_all 0.057
_refine_ls_R_factor_gt 0.036
_refine_ls_shift/esd_max 0.001
_refine_ls_shift/esd_mean 0.000
_refine_ls_structure_factor_coef Fsqd
_refine_ls_weighting_details 'w = 1/[\s^2^(Fo^2^)+(0.0597P)^2^] where P = (Fo^2^+2Fc^2^)/3'
_refine_ls_weighting_scheme calc
_refine_ls_wR_factor_all 0.101
_refine_ls_wR_factor_obs .094
_reflns_number_gt 2425
_reflns_number_total 3535
_reflns_threshold_expression I>2\s(I)
_cod_data_source_file na1342.cif
_cod_data_source_block 2
_cod_depositor_comments
;
The following automatic conversions were performed:

'_refine_ls_weighting_scheme' value 'calc w =
1/[\s^2^(Fo^2^)+(0.0597P)^2^] where P = (Fo^2^+2Fc^2^)/3' was changed
to 'calc'. New tag '_refine_ls_weighting_details' was created. The
value of the new tag was set to 'w = 1/[\s^2^(Fo^2^)+(0.0597P)^2^]
where P = (Fo^2^+2Fc^2^)/3'.

Automatic conversion script
Id: cif_fix_values 3143 2015-03-26 13:38:13Z robertas 
;
_cod_original_sg_symbol_H-M 'P 21/n'
_cod_database_code 2007459

loop_
_symmetry_equiv_pos_as_xyz
'x, y, z'
'-x+1/2, y+1/2, -z+1/2'
'-x, -y, -z'
'x-1/2, -y-1/2, z-1/2'

loop_
_atom_site_aniso_label
_atom_site_aniso_U_11
_atom_site_aniso_U_22
_atom_site_aniso_U_33
_atom_site_aniso_U_12
_atom_site_aniso_U_13
_atom_site_aniso_U_23
O1 .0359(5) .0302(5) .0515(5) .0002(4) .0034(4) -.0021(4)
C2 .0358(7) .0284(6) .0515(8) -.0029(5) .0127(6) -.0032(5)
C3 .0435(7) .0325(7) .0509(8) .0004(6) .0206(6) .0020(6)
C4 .0417(7) .0367(7) .0340(6) .0052(5) .0120(5) .0010(5)
C4A .0347(6) .0327(6) .0404(7) .0017(5) .0133(5) -.0039(5)
C5 .0387(7) .0412(7) .0443(7) .0015(6) .0141(6) -.0085(6)
O6 .0480(5) .0375(5) .0529(6) -.0065(4) .0121(4) -.0102(4)
C6A .0447(7) .0336(7) .0478(7) .0002(5) .0216(6) -.0048(6)
C7 .0680(10) .0326(7) .0676(10) -.0068(7) .0302(8) -.0077(7)
C8 .0805(11) .0313(8) .0738(11) .0084(8) .0353(9) .0089(7)
C9 .0581(9) .0438(8) .0663(10) .0153(7) .0227(8) .0135(7)
C10 .0407(7) .0391(7) .0561(8) .0048(6) .0158(6) .0036(6)
C10A .0364(6) .0308(6) .0451(7) .0033(5) .0181(5) -.0013(5)
C10B .0317(6) .0298(6) .0411(7) .0006(5) .0125(5) -.0039(5)
O11 .0522(6) .0598(7) .0497(6) .0000(5) -.0007(5) -.0110(5)
O12 .0397(5) .0418(5) .0403(5) .0012(4) .0108(4) -.0027(4)
C13 .0560(9) .0679(11) .0415(8) -.0046(8) .0116(7) .0015(8)
C14 .095(2) .098(2) .0636(12) .0042(14) .0406(12) -.0049(12)
C15 .0395(7) .0379(7) .0353(6) .0073(5) .0053(5) .0008(5)
O16 .0631(7) .0482(6) .0830(8) .0228(5) .0305(6) .0169(6)
C17 .0600(10) .0652(11) .0884(13) .0297(9) .0231(9) .0003(10)
C18 .0444(8) .0816(12) .0585(9) .0126(8) .0160(7) -.0108(9)
C19 .0430(7) .0572(9) .0509(8) .0045(7) .0150(6) .0030(7)

loop_
_atom_site_label
_atom_site_fract_x
_atom_site_fract_y
_atom_site_fract_z
_atom_site_U_iso_or_equiv
_atom_site_thermal_displace_type
_atom_site_calc_flag
_atom_site_refinement_flags
_atom_site_occupancy
_atom_site_disorder_group
_atom_site_type_symbol
O1 .59211(7) 1.16149(8) .22799(7) .0414(2) Uani d . 1 . O
C2 .56388(11) 1.30224(12) .21253(11) .0386(3) Uani d . 1 . C
H2 .6365(13) 1.3437(13) .2453(10) .043(4) Uiso d . 1 . H
C3 .51711(12) 1.33367(13) .09760(11) .0409(3) Uani d . 1 . C
H3A .5004(12) 1.4270(16) .0859(11) .049(4) Uiso d . 1 . H
H3B .5791(12) 1.3120(14) .0649(10) .045(4) Uiso d . 1 . H
C4 .40518(11) 1.25336(12) .04540(10) .0374(3) Uani d . 1 . C
H4 .3928(12) 1.2551(14) -.0278(11) .041(4) Uiso d . 1 . H
C4A .42478(10) 1.11070(12) .08241(9) .0355(3) Uani d . 1 . C
C5 .34848(11) 1.00890(13) .02157(10) .0411(3) Uani d . 1 . C
O6 .36332(8) .87852(9) .05900(7) .0468(2) Uani d . 1 . O
C6A .45364(12) .84368(12) .14619(10) .0404(3) Uani d . 1 . C
C7 .4615(2) .71055(14) .17669(13) .0539(4) Uani d . 1 . C
H7 .4047(15) .6525(16) .1394(13) .063(5) Uiso d . 1 . H
C8 .5532(2) .67227(15) .26145(14) .0592(4) Uani d . 1 . C
H8 .5595(16) .581(2) .2834(14) .085(6) Uiso d . 1 . H
C9 .63593(14) .7636(2) .31656(13) .0552(4) Uani d . 1 . C
H9 .6973(14) .7341(16) .3737(12) .059(4) Uiso d . 1 . H
C10 .62615(12) .89593(14) .28711(12) .0450(3) Uani d . 1 . C
H10 .6785(13) .9649(16) .3259(11) .055(4) Uiso d . 1 . H
C10A .53365(11) .93790(12) .20106(10) .0362(3) Uani d . 1 . C
C10B .51426(10) 1.07552(12) .16737(9) .0339(3) Uani d . 1 . C
O11 .27203(9) 1.02630(11) -.05972(8) .0575(3) Uani d . 1 . O
O12 .47913(7) 1.33633(9) .25878(6) .0409(2) Uani d . 1 . O
C13 .50868(15) 1.3128(2) .36936(12) .0558(4) Uani d . 1 . C
H13A .5199(16) 1.213(2) .3813(14) .080(6) Uiso d . 1 . H
H13B .5806(17) 1.3579(18) .4039(15) .083(6) Uiso d . 1 . H
C14 .4114(2) 1.3638(3) .4054(2) .0819(6) Uani d . 1 . C
H14A .427(2) 1.349(2) .4822(19) .103(7) Uiso d . 1 . H
H14B .4082(19) 1.458(2) .3943(18) .102(8) Uiso d . 1 . H
H14C .339(3) 1.320(3) .368(2) .139(11) Uiso d . 1 . H
C15 .29783(11) 1.31179(13) .06453(9) .0389(3) Uani d . 1 . C
O16 .26981(10) 1.43741(11) .02571(9) .0629(3) Uani d . 1 . O
C17 .1729(2) 1.4741(2) .0549(2) .0710(5) Uani d . 1 . C
H17 .1448(17) 1.567(2) .0292(15) .089(6) Uiso d . 1 . H
C18 .14156(14) 1.3783(2) .10716(13) .0614(4) Uani d . 1 . C
H18 .0738(18) 1.3798(19) .1353(15) .091(6) Uiso d . 1 . H
C19 .22183(12) 1.2716(2) .11306(12) .0502(4) Uani d . 1 . C
H19 .2251(15) 1.1883(18) .1468(13) .069(5) Uiso d . 1 . H

loop_
_atom_type_symbol
_atom_type_description
_atom_type_scat_dispersion_real
_atom_type_scat_dispersion_imag
_atom_type_scat_source
C C 0.0033 0.0016 'International Tables Vol C Tables 4.2.6.8 and 6.1.1.4'
H H 0.0000 0.0000 'International Tables Vol C Tables 4.2.6.8 and 6.1.1.4'
O O 0.0106 0.0060 'International Tables Vol C Tables 4.2.6.8 and 6.1.1.4'

loop_
_geom_angle_atom_site_label_1
_geom_angle_atom_site_label_2
_geom_angle_atom_site_label_3
_geom_angle
_geom_angle_publ_flag
C10B O1 C2 116.51(9) no
O12 C2 O1 110.32(10) no
O12 C2 C3 108.07(10) no
O1 C2 C3 110.39(10) no
O12 C2 H2 112.4(8) no
O1 C2 H2 102.6(8) no
C3 C2 H2 113.0(8) no
C2 C3 C4 111.11(11) no
C2 C3 H3A 111.5(9) no
C4 C3 H3A 109.0(9) no
C2 C3 H3B 108.0(8) no
C4 C3 H3B 110.5(8) no
H3A C3 H3B 106.7(12) no
C15 C4 C4A 111.68(11) no
C15 C4 C3 113.04(11) no
C4A C4 C3 108.56(10) no
C15 C4 H4 107.2(8) no
C4A C4 H4 108.6(9) no
C3 C4 H4 107.7(8) no
C10B C4A C5 119.73(11) no
C10B C4A C4 121.91(11) no
C5 C4A C4 118.29(11) no
O11 C5 O6 116.17(12) no
O11 C5 C4A 125.87(13) no
O6 C5 C4A 117.95(11) no
C6A O6 C5 121.76(10) no
O6 C6A C10A 121.17(11) no
O6 C6A C7 117.32(13) no
C10A C6A C7 121.51(14) no
C8 C7 C6A 118.46(15) no
C8 C7 H7 123.2(10) no
C6A C7 H7 118.3(10) no
C7 C8 C9 121.34(14) no
C7 C8 H8 119.3(12) no
C9 C8 H8 119.3(12) no
C10 C9 C8 119.8(2) no
C10 C9 H9 121.1(10) no
C8 C9 H9 119.1(10) no
C9 C10 C10A 120.15(14) no
C9 C10 H10 123.1(9) no
C10A C10 H10 116.7(9) no
C6A C10A C10 118.70(12) no
C6A C10A C10B 117.55(12) no
C10 C10A C10B 123.73(12) no
O1 C10B C4A 124.69(11) no
O1 C10B C10A 113.84(10) no
C4A C10B C10A 121.47(11) no
C2 O12 C13 115.89(11) no
O12 C13 C14 107.9(2) no
O12 C13 H13A 107.6(10) no
C14 C13 H13A 111.6(11) no
O12 C13 H13B 109.1(11) no
C14 C13 H13B 111.1(11) no
H13A C13 H13B 109.4(15) no
C13 C14 H14A 111.1(13) no
C13 C14 H14B 106.7(14) no
H14A C14 H14B 107.2(19) no
C13 C14 H14C 110.0(16) no
H14A C14 H14C 109.(2) no
H14B C14 H14C 112.(2) no
C19 C15 O16 109.86(12) no
C19 C15 C4 135.36(13) no
O16 C15 C4 114.76(11) no
C15 O16 C17 105.59(13) no
C18 C17 O16 110.92(15) no
C18 C17 H17 137.4(11) no
O16 C17 H17 111.7(11) no
C17 C18 C19 106.4(2) no
C17 C18 H18 126.3(11) no
C19 C18 H18 127.3(12) no
C15 C19 C18 107.18(15) no
C15 C19 H19 124.4(11) no
C18 C19 H19 128.3(11) no

loop_
_geom_bond_atom_site_label_1
_geom_bond_atom_site_label_2
_geom_bond_site_symmetry_2
_geom_bond_distance
_geom_bond_publ_flag
O1 C10B . 1.3482(14) no
O1 C2 . 1.4517(14) no
C2 O12 . 1.383(2) no
C2 C3 . 1.506(2) no
C2 H2 . .945(14) no
C3 C4 . 1.540(2) no
C3 H3A . .96(2) no
C3 H3B . .995(14) no
C4 C15 . 1.505(2) no
C4 C4A . 1.509(2) no
C4 H4 . .948(13) no
C4A C10B . 1.355(2) no
C4A C5 . 1.447(2) no
C5 O11 . 1.207(2) no
C5 O6 . 1.393(2) no
O6 C6A . 1.378(2) no
C6A C10A . 1.389(2) no
C6A C7 . 1.391(2) no
C7 C8 . 1.377(2) no
C7 H7 . .92(2) no
C8 C9 . 1.388(2) no
C8 H8 . .96(2) no
C9 C10 . 1.379(2) no
C9 H9 . .94(2) no
C10 C10A . 1.402(2) no
C10 H10 . .97(2) no
C10A C10B . 1.449(2) no
O12 C13 . 1.437(2) no
C13 C14 . 1.482(3) no
C13 H13A . 1.02(2) no
C13 H13B . .96(2) no
C14 H14A . 1.00(2) no
C14 H14B . .95(2) no
C14 H14C . .97(3) no
C15 C19 . 1.332(2) no
C15 O16 . 1.366(2) no
O16 C17 . 1.383(2) no
C17 C18 . 1.310(3) no
C17 H17 . 1.01(2) no
C18 C19 . 1.425(2) no
C18 H18 . .99(2) no
C19 H19 . .94(2) no

loop_
_geom_torsion_atom_site_label_1
_geom_torsion_atom_site_label_2
_geom_torsion_atom_site_label_3
_geom_torsion_atom_site_label_4
_geom_torsion
_geom_torsion_publ_flag
C10B O1 C2 O12 76.57(13) no
C10B O1 C2 C3 -42.81(14) no
O12 C2 C3 C4 -60.60(13) no
O1 C2 C3 C4 60.14(14) no
C2 C3 C4 C15 79.23(14) no
C2 C3 C4 C4A -45.25(14) no
C15 C4 C4A C10B -109.51(13) no
C3 C4 C4A C10B 15.8(2) no
C15 C4 C4A C5 73.55(14) no
C3 C4 C4A C5 -161.17(11) no
C10B C4A C5 O11 -173.87(13) no
C4 C4A C5 O11 3.1(2) no
C10B C4A C5 O6 6.1(2) no
C4 C4A C5 O6 -176.85(10) no
O11 C5 O6 C6A 174.54(11) no
C4A C5 O6 C6A -5.5(2) no
C5 O6 C6A C10A 0.4(2) no
C5 O6 C6A C7 -179.43(12) no
O6 C6A C7 C8 177.83(13) no
C10A C6A C7 C8 -2.0(2) no
C6A C7 C8 C9 0.6(2) no
C7 C8 C9 C10 0.7(2) no
C8 C9 C10 C10A -0.7(2) no
O6 C6A C10A C10 -177.84(11) no
C7 C6A C10A C10 2.0(2) no
O6 C6A C10A C10B 3.9(2) no
C7 C6A C10A C10B -176.23(12) no
C9 C10 C10A C6A -0.6(2) no
C9 C10 C10A C10B 177.49(13) no
C2 O1 C10B C4A 12.4(2) no
C2 O1 C10B C10A -167.39(10) no
C5 C4A C10B O1 178.33(11) no
C4 C4A C10B O1 1.4(2) no
C5 C4A C10B C10A -1.9(2) no
C4 C4A C10B C10A -178.79(11) no
C6A C10A C10B O1 176.65(10) no
C10 C10A C10B O1 -1.5(2) no
C6A C10A C10B C4A -3.2(2) no
C10 C10A C10B C4A 178.72(12) no
O1 C2 O12 C13 59.11(14) no
C3 C2 O12 C13 179.89(12) no
C2 O12 C13 C14 176.1(2) no
C4A C4 C15 C19 6.3(2) no
C3 C4 C15 C19 -116.5(2) no
C4A C4 C15 O16 -175.25(11) no
C3 C4 C15 O16 61.98(15) no
C19 C15 O16 C17 1.2(2) no
C4 C15 O16 C17 -177.68(12) no
C15 O16 C17 C18 -0.6(2) no
O16 C17 C18 C19 -0.1(2) no
O16 C15 C19 C18 -1.2(2) no
C4 C15 C19 C18 177.26(14) no
C17 C18 C19 C15 0.8(2) no
